data_7160826
loop_
_publ_author_name
'Prudhviraj, Jaggaraju'
'Nagababu, Chavakula'
'Sateesh, Rami'
'Desireddy, Krishna Swaroop'
'Punna, Nagender'

_publ_section_title
;
 Silver-catalyzed diastereoselective cascade radical cyclization of
 CF<sub>3</sub>-alkenyl quinolones with diarylphosphine oxides.
;
_journal_issue 45
_journal_name_full 'Organic &amp; biomolecular chemistry'
_journal_page_first 10295
_journal_page_last 10299
_journal_paper_doi 10.1039/d5ob01505g
_journal_volume 23
_journal_year 2025
_chemical_formula_moiety 'C33 H27 F3 N O3 P'
_chemical_formula_sum 'C33 H27 F3 N O3 P'
_chemical_formula_weight 573.52
_space_group_crystal_system monoclinic
_space_group_IT_number 15
_space_group_name_Hall '-C 2yc'
_space_group_name_H-M_alt 'C 1 2/c 1'
_atom_sites_solution_hydrogens mixed
_audit_creation_method SHELXL-2019/3
_audit_update_record
;
2025-04-19 deposited with the CCDC.	2025-10-27 downloaded from the CCDC.
;
_cell_angle_alpha 90
_cell_angle_beta 114.760(3)
_cell_angle_gamma 90
_cell_formula_units_Z 8
_cell_length_a 26.775(3)
_cell_length_b 12.1932(14)
_cell_length_c 18.165(2)
_cell_measurement_reflns_used 8217
_cell_measurement_temperature 293(2)
_cell_measurement_theta_max 25.423
_cell_measurement_theta_min 2.332
_cell_volume 5385.2(11)
_computing_cell_refinement '<i>SAINT</i> (Bruker, 2016)'
_computing_data_collection '<i>APEX3</i> (Bruker, 2016)'
_computing_data_reduction 'Bruker SAINT'
_computing_structure_refinement 'SHELXL-2019/2 (Sheldrick, 2019)'
_computing_structure_solution 'SHELXT 2018/2 (Sheldrick, 2018)'
_diffrn_ambient_temperature 293(2)
_diffrn_measured_fraction_theta_full 0.996
_diffrn_measured_fraction_theta_max 0.996
_diffrn_measurement_device_type 'Bruker D8 QUEST PHOTON III C7 HPAD'
_diffrn_measurement_method '\w and \f'
_diffrn_radiation_type MoK\a
_diffrn_radiation_wavelength 0.71073
_diffrn_reflns_av_R_equivalents 0.0505
_diffrn_reflns_av_unetI/netI 0.0399
_diffrn_reflns_Laue_measured_fraction_full 0.996
_diffrn_reflns_Laue_measured_fraction_max 0.996
_diffrn_reflns_limit_h_max 34
_diffrn_reflns_limit_h_min -34
_diffrn_reflns_limit_k_max 15
_diffrn_reflns_limit_k_min -15
_diffrn_reflns_limit_l_max 23
_diffrn_reflns_limit_l_min -19
_diffrn_reflns_number 35231
_diffrn_reflns_point_group_measured_fraction_full 0.996
_diffrn_reflns_point_group_measured_fraction_max 0.996
_diffrn_reflns_theta_full 25.242
_diffrn_reflns_theta_max 27.499
_diffrn_reflns_theta_min 2.332
_diffrn_source microfocus
_exptl_absorpt_coefficient_mu 0.160
_exptl_absorpt_correction_T_max 0.7457
_exptl_absorpt_correction_T_min 0.6956
_exptl_absorpt_correction_type multi-scan
_exptl_absorpt_process_details
;
 SADABS 2016/2: Krause, L., Herbst-Irmer, R., Sheldrick G.M. & Stalke D.,
 J. Appl. Cryst. 48 (2015) 3-10
;
_exptl_crystal_density_diffrn 1.415
_exptl_crystal_description BLOCK
_exptl_crystal_F_000 2384
_exptl_crystal_size_max 0.220
_exptl_crystal_size_mid 0.123
_exptl_crystal_size_min 0.102
_refine_diff_density_max 0.252
_refine_diff_density_min -0.230
_refine_diff_density_rms 0.041
_refine_ls_extinction_method none
_refine_ls_goodness_of_fit_ref 1.028
_refine_ls_hydrogen_treatment mixed
_refine_ls_matrix_type full
_refine_ls_number_parameters 376
_refine_ls_number_reflns 6167
_refine_ls_number_restraints 0
_refine_ls_restrained_S_all 1.028
_refine_ls_R_factor_all 0.0745
_refine_ls_R_factor_gt 0.0468
_refine_ls_shift/su_max 0.000
_refine_ls_shift/su_mean 0.000
_refine_ls_structure_factor_coef Fsqd
_refine_ls_weighting_details 'w=1/[\s^2^(Fo^2^)+(0.0654P)^2^+2.0693P] where P=(Fo^2^+2Fc^2^)/3'
_refine_ls_weighting_scheme calc
_refine_ls_wR_factor_gt 0.1174
_refine_ls_wR_factor_ref 0.1366
_reflns_Friedel_coverage 0.000
_reflns_number_gt 4237
_reflns_number_total 6167
_reflns_threshold_expression 'I > 2\s(I)'
_cod_data_source_file d5ob01505g2.cif
_cod_data_source_block mo_VA179_0m_a
_cod_depositor_comments 'Adding full bibliography for 7160826.cif.'
_cod_original_cell_volume 5385.4(11)
_cod_original_sg_symbol_H-M 'C 2/c'
_cod_database_code 7160826
_shelx_shelxl_version_number 2019/3
_shelx_space_group_comment
;
The symmetry employed for this shelxl refinement is uniquely defined
by the following loop, which should always be used as a source of
symmetry information in preference to the above space-group names.
They are only intended as comments.
;
_shelx_estimated_absorpt_t_min 0.966
_shelx_estimated_absorpt_t_max 0.984

loop_
_space_group_symop_operation_xyz
'x, y, z'
'-x, y, -z+1/2'
'x+1/2, y+1/2, z'
'-x+1/2, y+1/2, -z+1/2'
'-x, -y, -z'
'x, -y, z-1/2'
'-x+1/2, -y+1/2, -z'
'x+1/2, -y+1/2, z-1/2'

loop_
_atom_site_label
_atom_site_type_symbol
_atom_site_fract_x
_atom_site_fract_y
_atom_site_fract_z
_atom_site_U_iso_or_equiv
_atom_site_adp_type
_atom_site_occupancy
_atom_site_site_symmetry_order
_atom_site_calc_flag
_atom_site_refinement_flags_posn
_atom_site_refinement_flags_adp
_atom_site_refinement_flags_occupancy
_atom_site_disorder_assembly
_atom_site_disorder_group
P1 P 0.38003(2) 0.19387(4) 0.39382(3) 0.04692(15) Uani 1 1 d . . . . .
F1 F 0.30448(5) 0.21914(11) 0.04649(7) 0.0687(4) Uani 1 1 d . . . . .
F2 F 0.37986(6) 0.22531(12) 0.03272(7) 0.0735(4) Uani 1 1 d . . . . .
F3 F 0.35457(6) 0.07659(10) 0.06812(8) 0.0771(4) Uani 1 1 d . . . . .
O1 O 0.48011(6) 0.32622(13) 0.15150(9) 0.0616(4) Uani 1 1 d . . . . .
O2 O 0.43926(6) 0.16136(12) 0.19626(9) 0.0521(3) Uani 1 1 d . . . . .
H2O H 0.4603(10) 0.200(2) 0.1839(16) 0.075(8) Uiso 1 1 d . . . . .
O3 O 0.33888(6) 0.10690(12) 0.38232(9) 0.0642(4) Uani 1 1 d . . . . .
N1 N 0.44731(6) 0.49717(14) 0.14828(9) 0.0507(4) Uani 1 1 d . . . . .
C1 C 0.41106(8) 0.57104(16) 0.15837(11) 0.0491(4) Uani 1 1 d . . . . .
C2 C 0.41795(10) 0.68379(18) 0.15137(14) 0.0648(6) Uani 1 1 d . . . . .
H2 H 0.445698 0.709044 0.137614 0.078 Uiso 1 1 calc R U . . .
C3 C 0.38378(12) 0.7569(2) 0.16478(16) 0.0765(7) Uani 1 1 d . . . . .
H3 H 0.387316 0.831597 0.157572 0.092 Uiso 1 1 calc R U . . .
C4 C 0.34420(12) 0.72049(18) 0.18891(16) 0.0738(7) Uani 1 1 d . . . . .
H4 H 0.322408 0.770775 0.200579 0.089 Uiso 1 1 calc R U . . .
C5 C 0.33687(10) 0.60989(17) 0.19575(14) 0.0608(6) Uani 1 1 d . . . . .
H5 H 0.310688 0.586456 0.213431 0.073 Uiso 1 1 calc R U . . .
C6 C 0.36814(8) 0.53139(15) 0.17658(11) 0.0467(4) Uani 1 1 d . . . . .
C7 C 0.35869(7) 0.41363(14) 0.17450(10) 0.0414(4) Uani 1 1 d . . . . .
C8 C 0.39716(7) 0.34474(15) 0.16882(10) 0.0420(4) Uani 1 1 d . . . . .
C9 C 0.44413(7) 0.38640(17) 0.15688(11) 0.0466(4) Uani 1 1 d . . . . .
C10 C 0.49240(10) 0.5377(2) 0.12909(16) 0.0746(7) Uani 1 1 d . . . . .
H10A H 0.477337 0.578852 0.079476 0.112 Uiso 1 1 calc R U . . .
H10B H 0.513014 0.476688 0.123058 0.112 Uiso 1 1 calc R U . . .
H10C H 0.516191 0.584115 0.172241 0.112 Uiso 1 1 calc R U . . .
C11 C 0.38938(7) 0.21987(15) 0.16868(11) 0.0427(4) Uani 1 1 d . . . . .
C12 C 0.35625(8) 0.18464(17) 0.07886(12) 0.0528(5) Uani 1 1 d . . . . .
C13 C 0.36063(7) 0.18762(14) 0.22483(11) 0.0414(4) Uani 1 1 d . . . . .
C14 C 0.34815(8) 0.06383(15) 0.21795(13) 0.0545(5) Uani 1 1 d . . . . .
H14A H 0.317603 0.048830 0.167157 0.082 Uiso 1 1 calc R U . . .
H14B H 0.339217 0.041360 0.261651 0.082 Uiso 1 1 calc R U . . .
H14C H 0.379854 0.024104 0.220744 0.082 Uiso 1 1 calc R U . . .
C15 C 0.30878(7) 0.25691(15) 0.20162(10) 0.0414(4) Uani 1 1 d . . . . .
C16 C 0.30791(7) 0.36565(14) 0.17517(10) 0.0414(4) Uani 1 1 d . . . . .
C17 C 0.25741(8) 0.42139(16) 0.14259(12) 0.0495(4) Uani 1 1 d . . . . .
H17 H 0.255639 0.491298 0.121156 0.059 Uiso 1 1 calc R U . . .
C18 C 0.21038(8) 0.37423(17) 0.14183(13) 0.0542(5) Uani 1 1 d . . . . .
H18 H 0.177352 0.412690 0.120807 0.065 Uiso 1 1 calc R U . . .
C19 C 0.21240(8) 0.27104(18) 0.17198(13) 0.0551(5) Uani 1 1 d . . . . .
H19 H 0.180867 0.240000 0.172647 0.066 Uiso 1 1 calc R U . . .
C20 C 0.26097(8) 0.21240(16) 0.20152(12) 0.0508(5) Uani 1 1 d . . . . .
H20 H 0.261707 0.142013 0.221661 0.061 Uiso 1 1 calc R U . . .
C21 C 0.40281(8) 0.21076(15) 0.31302(11) 0.0457(4) Uani 1 1 d . . . . .
H21A H 0.415713 0.285544 0.315236 0.055 Uiso 1 1 calc R U . . .
H21B H 0.434178 0.162949 0.324748 0.055 Uiso 1 1 calc R U . . .
C22 C 0.44323(8) 0.16779(15) 0.48233(11) 0.0476(4) Uani 1 1 d . . . . .
C23 C 0.49276(9) 0.21875(18) 0.49783(13) 0.0595(5) Uani 1 1 d . . . . .
H23 H 0.494871 0.269929 0.461276 0.071 Uiso 1 1 calc R U . . .
C24 C 0.53934(10) 0.1941(2) 0.56750(15) 0.0733(7) Uani 1 1 d . . . . .
H24 H 0.572495 0.229036 0.577821 0.088 Uiso 1 1 calc R U . . .
C25 C 0.53628(12) 0.1183(2) 0.62093(15) 0.0824(8) Uani 1 1 d . . . . .
H25 H 0.567468 0.102069 0.667743 0.099 Uiso 1 1 calc R U . . .
C26 C 0.48775(13) 0.0661(2) 0.60615(15) 0.0791(7) Uani 1 1 d . . . . .
H26 H 0.486088 0.014066 0.642521 0.095 Uiso 1 1 calc R U . . .
C27 C 0.44143(10) 0.09076(17) 0.53729(13) 0.0634(6) Uani 1 1 d . . . . .
H27 H 0.408493 0.055305 0.527501 0.076 Uiso 1 1 calc R U . . .
C28 C 0.35499(8) 0.32357(17) 0.41260(12) 0.0515(5) Uani 1 1 d . . . . .
C29 C 0.38002(11) 0.42317(19) 0.41551(16) 0.0722(6) Uani 1 1 d . . . . .
H29 H 0.410371 0.427067 0.403194 0.087 Uiso 1 1 calc R U . . .
C30 C 0.36019(14) 0.5183(2) 0.43678(18) 0.0900(8) Uani 1 1 d . . . . .
H30 H 0.377702 0.584949 0.439276 0.108 Uiso 1 1 calc R U . . .
C31 C 0.31542(13) 0.5140(3) 0.45388(16) 0.0891(9) Uani 1 1 d . . . . .
H31 H 0.302174 0.577667 0.467557 0.107 Uiso 1 1 calc R U . . .
C32 C 0.29014(12) 0.4169(3) 0.45098(18) 0.0917(9) Uani 1 1 d . . . . .
H32 H 0.259587 0.413987 0.462859 0.110 Uiso 1 1 calc R U . . .
C33 C 0.30968(10) 0.3219(2) 0.43036(16) 0.0740(7) Uani 1 1 d . . . . .
H33 H 0.291909 0.255738 0.428451 0.089 Uiso 1 1 calc R U . . .

loop_
_atom_site_aniso_label
_atom_site_aniso_U_11
_atom_site_aniso_U_22
_atom_site_aniso_U_33
_atom_site_aniso_U_23
_atom_site_aniso_U_13
_atom_site_aniso_U_12
P1 0.0523(3) 0.0423(3) 0.0447(3) 0.0023(2) 0.0188(2) -0.0074(2)
F1 0.0525(7) 0.0919(10) 0.0479(7) -0.0148(6) 0.0075(6) 0.0185(6)
F2 0.0772(9) 0.1010(10) 0.0463(7) -0.0084(6) 0.0299(7) 0.0011(7)
F3 0.0995(10) 0.0604(8) 0.0614(8) -0.0195(6) 0.0237(7) 0.0116(7)
O1 0.0527(8) 0.0716(10) 0.0689(9) 0.0085(7) 0.0338(8) 0.0145(7)
O2 0.0431(7) 0.0545(8) 0.0552(8) 0.0042(6) 0.0173(7) 0.0160(6)
O3 0.0695(9) 0.0574(9) 0.0674(10) -0.0018(7) 0.0302(8) -0.0228(7)
N1 0.0468(9) 0.0585(10) 0.0495(9) 0.0046(7) 0.0229(8) -0.0019(7)
C1 0.0573(11) 0.0484(11) 0.0419(10) 0.0013(8) 0.0212(9) -0.0008(9)
C2 0.0814(16) 0.0549(13) 0.0667(14) -0.0005(10) 0.0395(13) -0.0114(11)
C3 0.112(2) 0.0445(12) 0.0899(18) -0.0020(12) 0.0587(17) -0.0061(13)
C4 0.105(2) 0.0454(12) 0.0900(18) -0.0046(11) 0.0599(17) 0.0055(12)
C5 0.0802(15) 0.0471(12) 0.0710(14) -0.0045(10) 0.0472(13) 0.0023(10)
C6 0.0561(11) 0.0436(10) 0.0430(10) 0.0003(8) 0.0233(9) 0.0014(8)
C7 0.0464(10) 0.0423(10) 0.0367(9) 0.0023(7) 0.0185(8) 0.0048(8)
C8 0.0434(9) 0.0460(10) 0.0362(9) 0.0037(7) 0.0164(8) 0.0063(8)
C9 0.0430(10) 0.0577(12) 0.0387(9) 0.0039(8) 0.0166(8) 0.0063(9)
C10 0.0659(14) 0.0817(17) 0.0899(18) 0.0119(14) 0.0461(14) -0.0057(12)
C11 0.0399(9) 0.0441(10) 0.0409(9) 0.0002(7) 0.0137(8) 0.0107(7)
C12 0.0539(11) 0.0550(12) 0.0469(11) -0.0049(9) 0.0187(10) 0.0140(9)
C13 0.0412(9) 0.0371(9) 0.0406(9) 0.0000(7) 0.0117(8) 0.0024(7)
C14 0.0580(12) 0.0396(10) 0.0575(12) -0.0021(9) 0.0159(10) 0.0022(9)
C15 0.0425(9) 0.0420(10) 0.0377(9) -0.0037(7) 0.0150(8) 0.0004(8)
C16 0.0451(10) 0.0409(10) 0.0402(9) -0.0032(7) 0.0199(8) 0.0036(8)
C17 0.0526(11) 0.0448(10) 0.0516(11) 0.0010(8) 0.0224(9) 0.0106(8)
C18 0.0438(10) 0.0601(13) 0.0581(12) -0.0029(10) 0.0207(10) 0.0115(9)
C19 0.0446(11) 0.0626(13) 0.0611(12) -0.0038(10) 0.0251(10) -0.0013(9)
C20 0.0479(11) 0.0495(11) 0.0543(11) 0.0016(9) 0.0207(9) -0.0022(8)
C21 0.0463(10) 0.0464(11) 0.0403(9) 0.0036(8) 0.0142(8) -0.0028(8)
C22 0.0607(12) 0.0392(10) 0.0425(10) 0.0036(7) 0.0213(9) 0.0024(8)
C23 0.0617(13) 0.0648(14) 0.0466(11) 0.0119(9) 0.0174(10) -0.0015(10)
C24 0.0592(14) 0.0877(18) 0.0595(14) 0.0096(12) 0.0117(12) 0.0043(12)
C25 0.0902(19) 0.0847(18) 0.0544(14) 0.0194(13) 0.0127(14) 0.0319(16)
C26 0.109(2) 0.0640(16) 0.0599(14) 0.0258(12) 0.0311(15) 0.0160(15)
C27 0.0819(15) 0.0524(12) 0.0579(13) 0.0112(10) 0.0313(12) -0.0011(11)
C28 0.0517(11) 0.0534(12) 0.0439(10) 0.0020(8) 0.0147(9) 0.0012(9)
C29 0.0792(16) 0.0515(13) 0.0869(18) 0.0020(12) 0.0359(14) -0.0005(11)
C30 0.108(2) 0.0523(15) 0.096(2) -0.0025(13) 0.0288(18) 0.0078(15)
C31 0.093(2) 0.083(2) 0.0704(17) -0.0087(14) 0.0136(16) 0.0303(17)
C32 0.0773(18) 0.112(3) 0.087(2) -0.0085(17) 0.0349(16) 0.0253(18)
C33 0.0627(14) 0.0798(17) 0.0802(17) -0.0028(13) 0.0306(13) 0.0037(12)

loop_
_atom_type_symbol
_atom_type_description
_atom_type_scat_dispersion_real
_atom_type_scat_dispersion_imag
_atom_type_scat_source
C C 0.0033 0.0016 'International Tables Vol C Tables 4.2.6.8 and 6.1.1.4'
H H 0.0000 0.0000 'International Tables Vol C Tables 4.2.6.8 and 6.1.1.4'
N N 0.0061 0.0033 'International Tables Vol C Tables 4.2.6.8 and 6.1.1.4'
O O 0.0106 0.0060 'International Tables Vol C Tables 4.2.6.8 and 6.1.1.4'
P P 0.1023 0.0942 'International Tables Vol C Tables 4.2.6.8 and 6.1.1.4'
F F 0.0171 0.0103 'International Tables Vol C Tables 4.2.6.8 and 6.1.1.4'

loop_
_geom_angle_atom_site_label_1
_geom_angle_atom_site_label_2
_geom_angle_atom_site_label_3
_geom_angle
_geom_angle_site_symmetry_1
_geom_angle_site_symmetry_3
_geom_angle_publ_flag
O3 P1 C28 109.95(10) . . ?
O3 P1 C22 111.32(9) . . ?
C28 P1 C22 105.63(9) . . ?
O3 P1 C21 116.62(9) . . ?
C28 P1 C21 109.23(9) . . ?
C22 P1 C21 103.40(9) . . ?
C11 O2 H2O 105.2(17) . . ?
C9 N1 C1 123.00(16) . . ?
C9 N1 C10 117.06(17) . . ?
C1 N1 C10 119.93(18) . . ?
N1 C1 C2 119.88(19) . . ?
N1 C1 C6 119.46(17) . . ?
C2 C1 C6 120.66(19) . . ?
C3 C2 C1 120.0(2) . . ?
C3 C2 H2 120.0 . . ?
C1 C2 H2 120.0 . . ?
C2 C3 C4 120.4(2) . . ?
C2 C3 H3 119.8 . . ?
C4 C3 H3 119.8 . . ?
C5 C4 C3 120.1(2) . . ?
C5 C4 H4 119.9 . . ?
C3 C4 H4 119.9 . . ?
C4 C5 C6 121.5(2) . . ?
C4 C5 H5 119.3 . . ?
C6 C5 H5 119.3 . . ?
C5 C6 C1 116.94(18) . . ?
C5 C6 C7 124.20(18) . . ?
C1 C6 C7 118.85(16) . . ?
C8 C7 C6 118.69(16) . . ?
C8 C7 C16 118.71(16) . . ?
C6 C7 C16 122.56(15) . . ?
C7 C8 C9 121.54(17) . . ?
C7 C8 C11 120.22(16) . . ?
C9 C8 C11 118.09(15) . . ?
O1 C9 N1 119.05(17) . . ?
O1 C9 C8 123.43(18) . . ?
N1 C9 C8 117.48(16) . . ?
N1 C10 H10A 109.5 . . ?
N1 C10 H10B 109.5 . . ?
H10A C10 H10B 109.5 . . ?
N1 C10 H10C 109.5 . . ?
H10A C10 H10C 109.5 . . ?
H10B C10 H10C 109.5 . . ?
O2 C11 C8 113.19(15) . . ?
O2 C11 C12 105.81(14) . . ?
C8 C11 C12 107.02(14) . . ?
O2 C11 C13 107.04(14) . . ?
C8 C11 C13 110.58(14) . . ?
C12 C11 C13 113.22(15) . . ?
F1 C12 F3 106.51(18) . . ?
F1 C12 F2 106.54(17) . . ?
F3 C12 F2 105.72(16) . . ?
F1 C12 C11 114.09(15) . . ?
F3 C12 C11 113.38(16) . . ?
F2 C12 C11 110.05(17) . . ?
C15 C13 C14 112.27(15) . . ?
C15 C13 C21 111.67(15) . . ?
C14 C13 C21 107.55(14) . . ?
C15 C13 C11 108.66(14) . . ?
C14 C13 C11 110.05(15) . . ?
C21 C13 C11 106.47(14) . . ?
C13 C14 H14A 109.5 . . ?
C13 C14 H14B 109.5 . . ?
H14A C14 H14B 109.5 . . ?
C13 C14 H14C 109.5 . . ?
H14A C14 H14C 109.5 . . ?
H14B C14 H14C 109.5 . . ?
C20 C15 C16 118.95(16) . . ?
C20 C15 C13 121.01(16) . . ?
C16 C15 C13 119.93(15) . . ?
C17 C16 C15 118.39(17) . . ?
C17 C16 C7 121.97(16) . . ?
C15 C16 C7 119.33(15) . . ?
C18 C17 C16 121.11(18) . . ?
C18 C17 H17 119.4 . . ?
C16 C17 H17 119.4 . . ?
C19 C18 C17 119.86(18) . . ?
C19 C18 H18 120.1 . . ?
C17 C18 H18 120.1 . . ?
C18 C19 C20 120.41(19) . . ?
C18 C19 H19 119.8 . . ?
C20 C19 H19 119.8 . . ?
C19 C20 C15 121.03(18) . . ?
C19 C20 H20 119.5 . . ?
C15 C20 H20 119.5 . . ?
C13 C21 P1 117.84(13) . . ?
C13 C21 H21A 107.8 . . ?
P1 C21 H21A 107.8 . . ?
C13 C21 H21B 107.8 . . ?
P1 C21 H21B 107.8 . . ?
H21A C21 H21B 107.2 . . ?
C23 C22 C27 118.5(2) . . ?
C23 C22 P1 124.23(15) . . ?
C27 C22 P1 117.23(17) . . ?
C22 C23 C24 120.5(2) . . ?
C22 C23 H23 119.7 . . ?
C24 C23 H23 119.7 . . ?
C25 C24 C23 119.7(2) . . ?
C25 C24 H24 120.1 . . ?
C23 C24 H24 120.1 . . ?
C24 C25 C26 120.6(2) . . ?
C24 C25 H25 119.7 . . ?
C26 C25 H25 119.7 . . ?
C25 C26 C27 119.8(2) . . ?
C25 C26 H26 120.1 . . ?
C27 C26 H26 120.1 . . ?
C26 C27 C22 120.9(2) . . ?
C26 C27 H27 119.6 . . ?
C22 C27 H27 119.6 . . ?
C29 C28 C33 117.7(2) . . ?
C29 C28 P1 124.50(17) . . ?
C33 C28 P1 117.63(17) . . ?
C28 C29 C30 120.5(3) . . ?
C28 C29 H29 119.7 . . ?
C30 C29 H29 119.7 . . ?
C31 C30 C29 120.3(3) . . ?
C31 C30 H30 119.8 . . ?
C29 C30 H30 119.8 . . ?
C32 C31 C30 120.0(3) . . ?
C32 C31 H31 120.0 . . ?
C30 C31 H31 120.0 . . ?
C31 C32 C33 120.1(3) . . ?
C31 C32 H32 119.9 . . ?
C33 C32 H32 119.9 . . ?
C28 C33 C32 121.3(3) . . ?
C28 C33 H33 119.4 . . ?
C32 C33 H33 119.4 . . ?

loop_
_geom_bond_atom_site_label_1
_geom_bond_atom_site_label_2
_geom_bond_distance
_geom_bond_site_symmetry_2
_geom_bond_publ_flag
P1 O3 1.4796(14) . ?
P1 C28 1.805(2) . ?
P1 C22 1.809(2) . ?
P1 C21 1.8218(18) . ?
F1 C12 1.327(2) . ?
F2 C12 1.339(2) . ?
F3 C12 1.330(2) . ?
O1 C9 1.247(2) . ?
O2 C11 1.408(2) . ?
O2 H2O 0.84(2) . ?
N1 C9 1.366(3) . ?
N1 C1 1.391(2) . ?
N1 C10 1.475(3) . ?
C1 C2 1.400(3) . ?
C1 C6 1.408(3) . ?
C2 C3 1.371(3) . ?
C2 H2 0.9300 . ?
C3 C4 1.379(3) . ?
C3 H3 0.9300 . ?
C4 C5 1.376(3) . ?
C4 H4 0.9300 . ?
C5 C6 1.408(3) . ?
C5 H5 0.9300 . ?
C6 C7 1.456(3) . ?
C7 C8 1.366(2) . ?
C7 C16 1.485(2) . ?
C8 C9 1.454(2) . ?
C8 C11 1.537(3) . ?
C10 H10A 0.9600 . ?
C10 H10B 0.9600 . ?
C10 H10C 0.9600 . ?
C11 C12 1.556(3) . ?
C11 C13 1.564(3) . ?
C13 C15 1.526(2) . ?
C13 C14 1.540(3) . ?
C13 C21 1.551(2) . ?
C14 H14A 0.9600 . ?
C14 H14B 0.9600 . ?
C14 H14C 0.9600 . ?
C15 C20 1.390(2) . ?
C15 C16 1.407(3) . ?
C16 C17 1.404(2) . ?
C17 C18 1.379(3) . ?
C17 H17 0.9300 . ?
C18 C19 1.364(3) . ?
C18 H18 0.9300 . ?
C19 C20 1.380(3) . ?
C19 H19 0.9300 . ?
C20 H20 0.9300 . ?
C21 H21A 0.9700 . ?
C21 H21B 0.9700 . ?
C22 C23 1.383(3) . ?
C22 C27 1.386(3) . ?
C23 C24 1.388(3) . ?
C23 H23 0.9300 . ?
C24 C25 1.367(3) . ?
C24 H24 0.9300 . ?
C25 C26 1.369(4) . ?
C25 H25 0.9300 . ?
C26 C27 1.376(3) . ?
C26 H26 0.9300 . ?
C27 H27 0.9300 . ?
C28 C29 1.377(3) . ?
C28 C33 1.380(3) . ?
C29 C30 1.396(4) . ?
C29 H29 0.9300 . ?
C30 C31 1.359(4) . ?
C30 H30 0.9300 . ?
C31 C32 1.353(4) . ?
C31 H31 0.9300 . ?
C32 C33 1.386(4) . ?
C32 H32 0.9300 . ?
C33 H33 0.9300 . ?

loop_
_geom_hbond_atom_site_label_D
_geom_hbond_atom_site_label_H
_geom_hbond_atom_site_label_A
_geom_hbond_distance_DH
_geom_hbond_distance_HA
_geom_hbond_distance_DA
_geom_hbond_angle_DHA
_geom_hbond_site_symmetry_A
_geom_hbond_publ_flag
O2 H2O O1 0.84(2) 1.80(2) 2.577(2) 154(2) . yes

loop_
_geom_torsion_atom_site_label_1
_geom_torsion_atom_site_label_2
_geom_torsion_atom_site_label_3
_geom_torsion_atom_site_label_4
_geom_torsion
_geom_torsion_site_symmetry_1
_geom_torsion_site_symmetry_2
_geom_torsion_site_symmetry_3
_geom_torsion_site_symmetry_4
_geom_torsion_publ_flag
C9 N1 C1 C2 177.80(18) . . . . ?
C10 N1 C1 C2 -0.9(3) . . . . ?
C9 N1 C1 C6 -1.4(3) . . . . ?
C10 N1 C1 C6 179.92(18) . . . . ?
N1 C1 C2 C3 -177.1(2) . . . . ?
C6 C1 C2 C3 2.1(3) . . . . ?
C1 C2 C3 C4 3.1(4) . . . . ?
C2 C3 C4 C5 -3.3(4) . . . . ?
C3 C4 C5 C6 -1.7(4) . . . . ?
C4 C5 C6 C1 6.5(3) . . . . ?
C4 C5 C6 C7 -173.5(2) . . . . ?
N1 C1 C6 C5 172.54(18) . . . . ?
C2 C1 C6 C5 -6.7(3) . . . . ?
N1 C1 C6 C7 -7.5(3) . . . . ?
C2 C1 C6 C7 173.29(18) . . . . ?
C5 C6 C7 C8 -168.93(19) . . . . ?
C1 C6 C7 C8 11.1(3) . . . . ?
C5 C6 C7 C16 13.4(3) . . . . ?
C1 C6 C7 C16 -166.50(17) . . . . ?
C6 C7 C8 C9 -6.1(3) . . . . ?
C16 C7 C8 C9 171.60(15) . . . . ?
C6 C7 C8 C11 178.42(15) . . . . ?
C16 C7 C8 C11 -3.9(2) . . . . ?
C1 N1 C9 O1 -175.85(17) . . . . ?
C10 N1 C9 O1 2.9(3) . . . . ?
C1 N1 C9 C8 6.5(3) . . . . ?
C10 N1 C9 C8 -174.80(17) . . . . ?
C7 C8 C9 O1 179.91(18) . . . . ?
C11 C8 C9 O1 -4.5(3) . . . . ?
C7 C8 C9 N1 -2.5(3) . . . . ?
C11 C8 C9 N1 173.03(15) . . . . ?
C7 C8 C11 O2 -154.88(16) . . . . ?
C9 C8 C11 O2 29.5(2) . . . . ?
C7 C8 C11 C12 88.95(19) . . . . ?
C9 C8 C11 C12 -86.67(18) . . . . ?
C7 C8 C11 C13 -34.8(2) . . . . ?
C9 C8 C11 C13 149.59(15) . . . . ?
O2 C11 C12 F1 170.32(17) . . . . ?
C8 C11 C12 F1 -68.7(2) . . . . ?
C13 C11 C12 F1 53.4(2) . . . . ?
O2 C11 C12 F3 48.2(2) . . . . ?
C8 C11 C12 F3 169.13(16) . . . . ?
C13 C11 C12 F3 -68.8(2) . . . . ?
O2 C11 C12 F2 -70.00(19) . . . . ?
C8 C11 C12 F2 50.97(19) . . . . ?
C13 C11 C12 F2 173.07(14) . . . . ?
O2 C11 C13 C15 175.09(14) . . . . ?
C8 C11 C13 C15 51.38(18) . . . . ?
C12 C11 C13 C15 -68.70(18) . . . . ?
O2 C11 C13 C14 -61.60(18) . . . . ?
C8 C11 C13 C14 174.69(14) . . . . ?
C12 C11 C13 C14 54.60(19) . . . . ?
O2 C11 C13 C21 54.67(18) . . . . ?
C8 C11 C13 C21 -69.04(17) . . . . ?
C12 C11 C13 C21 170.88(14) . . . . ?
C14 C13 C15 C20 19.7(2) . . . . ?
C21 C13 C15 C20 -101.14(19) . . . . ?
C11 C13 C15 C20 141.71(17) . . . . ?
C14 C13 C15 C16 -156.41(16) . . . . ?
C21 C13 C15 C16 82.70(19) . . . . ?
C11 C13 C15 C16 -34.4(2) . . . . ?
C20 C15 C16 C17 -5.9(3) . . . . ?
C13 C15 C16 C17 170.35(16) . . . . ?
C20 C15 C16 C7 -179.56(16) . . . . ?
C13 C15 C16 C7 -3.3(2) . . . . ?
C8 C7 C16 C17 -148.62(18) . . . . ?
C6 C7 C16 C17 29.0(3) . . . . ?
C8 C7 C16 C15 24.8(2) . . . . ?
C6 C7 C16 C15 -157.55(16) . . . . ?
C15 C16 C17 C18 4.7(3) . . . . ?
C7 C16 C17 C18 178.25(17) . . . . ?
C16 C17 C18 C19 -1.0(3) . . . . ?
C17 C18 C19 C20 -1.6(3) . . . . ?
C18 C19 C20 C15 0.3(3) . . . . ?
C16 C15 C20 C19 3.5(3) . . . . ?
C13 C15 C20 C19 -172.70(18) . . . . ?
C15 C13 C21 P1 55.95(19) . . . . ?
C14 C13 C21 P1 -67.65(18) . . . . ?
C11 C13 C21 P1 174.41(12) . . . . ?
O3 P1 C21 C13 33.09(18) . . . . ?
C28 P1 C21 C13 -92.29(15) . . . . ?
C22 P1 C21 C13 155.60(14) . . . . ?
O3 P1 C22 C23 164.01(18) . . . . ?
C28 P1 C22 C23 -76.7(2) . . . . ?
C21 P1 C22 C23 38.0(2) . . . . ?
O3 P1 C22 C27 -15.34(19) . . . . ?
C28 P1 C22 C27 103.96(17) . . . . ?
C21 P1 C22 C27 -141.31(16) . . . . ?
C27 C22 C23 C24 -0.9(3) . . . . ?
P1 C22 C23 C24 179.80(18) . . . . ?
C22 C23 C24 C25 0.5(4) . . . . ?
C23 C24 C25 C26 0.3(4) . . . . ?
C24 C25 C26 C27 -0.6(4) . . . . ?
C25 C26 C27 C22 0.2(4) . . . . ?
C23 C22 C27 C26 0.5(3) . . . . ?
P1 C22 C27 C26 179.92(19) . . . . ?
O3 P1 C28 C29 -171.28(19) . . . . ?
C22 P1 C28 C29 68.5(2) . . . . ?
C21 P1 C28 C29 -42.1(2) . . . . ?
O3 P1 C28 C33 13.1(2) . . . . ?
C22 P1 C28 C33 -107.15(18) . . . . ?
C21 P1 C28 C33 142.21(18) . . . . ?
C33 C28 C29 C30 0.8(4) . . . . ?
P1 C28 C29 C30 -174.9(2) . . . . ?
C28 C29 C30 C31 -0.9(4) . . . . ?
C29 C30 C31 C32 0.6(4) . . . . ?
C30 C31 C32 C33 -0.2(5) . . . . ?
C29 C28 C33 C32 -0.4(4) . . . . ?
P1 C28 C33 C32 175.5(2) . . . . ?
C31 C32 C33 C28 0.1(4) . . . . ?
